data_7047576
loop_
_publ_author_name
'Yao, Changguang'
'Chakraborty, Priyanka'
'Aresu, Emanuele'
'Li, Huaifeng'
'Guan, Chao'
'Zhou, Chunhui'
'Liang, Lan-Chang'
'Huang, Kuo-Wei'

_publ_section_title
;
 Monomeric nickel hydroxide stabilized by a sterically demanding
 phosphorus-nitrogen PN<sup>3</sup>P-pincer ligand: synthesis, reactivity
 and catalysis.
;
_journal_issue 45
_journal_name_full 'Dalton transactions (Cambridge, England : 2003)'
_journal_page_first 16057
_journal_page_last 16065
_journal_paper_doi 10.1039/c8dt03403f
_journal_volume 47
_journal_year 2018
_chemical_formula_sum 'C34 H58 N4 Ni O P2'
_chemical_formula_weight 659.49
_space_group_crystal_system monoclinic
_space_group_IT_number 14
_space_group_name_Hall '-P 2ybc'
_space_group_name_H-M_alt 'P 1 21/c 1'
_symmetry_space_group_name_Hall '-P 2ybc'
_symmetry_space_group_name_H-M 'P 1 21/c 1'
_atom_sites_solution_hydrogens geom
_audit_creation_method SHELXL-2014/7
_audit_update_record
;
2018-09-11 deposited with the CCDC.
2018-09-18 downloaded from the CCDC.
;
_cell_angle_alpha 90
_cell_angle_beta 106.055(13)
_cell_angle_gamma 90
_cell_formula_units_Z 4
_cell_length_a 8.821(3)
_cell_length_b 27.389(8)
_cell_length_c 15.683(5)
_cell_measurement_reflns_used 9602
_cell_measurement_temperature 293(2)
_cell_measurement_theta_max 29.44
_cell_measurement_theta_min 2.52
_cell_volume 3641(2)
_computing_cell_refinement 'Bruker SAINT'
_computing_data_collection 'Bruker APEX2'
_computing_data_reduction 'Bruker SAINT'
_computing_molecular_graphics 'Bruker SHELXTL'
_computing_publication_material 'Bruker SHELXTL'
_computing_structure_refinement 'SHELXL-2014/7 (Sheldrick, 2014)'
_computing_structure_solution 'SHELXS-97 (Sheldrick 2008)'
_diffrn_ambient_temperature 293(2)
_diffrn_measured_fraction_theta_full 0.999
_diffrn_measured_fraction_theta_max 0.998
_diffrn_measurement_device_type 'Bruker APEX-II CCD'
_diffrn_measurement_method '\f and \w scans'
_diffrn_radiation_type MoK\a
_diffrn_radiation_wavelength 0.71073
_diffrn_reflns_av_R_equivalents 0.0804
_diffrn_reflns_av_unetI/netI 0.0613
_diffrn_reflns_Laue_measured_fraction_full 0.999
_diffrn_reflns_Laue_measured_fraction_max 0.998
_diffrn_reflns_limit_h_max 12
_diffrn_reflns_limit_h_min -12
_diffrn_reflns_limit_k_max 37
_diffrn_reflns_limit_k_min -38
_diffrn_reflns_limit_l_max 21
_diffrn_reflns_limit_l_min -21
_diffrn_reflns_number 60711
_diffrn_reflns_point_group_measured_fraction_full 0.999
_diffrn_reflns_point_group_measured_fraction_max 0.998
_diffrn_reflns_theta_full 25.242
_diffrn_reflns_theta_max 29.578
_diffrn_reflns_theta_min 2.515
_exptl_absorpt_coefficient_mu 0.651
_exptl_absorpt_correction_type multi-scan
_exptl_absorpt_process_details Sadabs
_exptl_crystal_colour Orange
_exptl_crystal_density_diffrn 1.203
_exptl_crystal_description Block
_exptl_crystal_F_000 1424
_exptl_crystal_size_max 0.200
_exptl_crystal_size_mid 0.180
_exptl_crystal_size_min 0.150
_exptl_transmission_factor_max 0.909
_exptl_transmission_factor_min 0.881
_refine_diff_density_max 0.937
_refine_diff_density_min -0.812
_refine_diff_density_rms 0.072
_refine_ls_extinction_method none
_refine_ls_goodness_of_fit_ref 1.044
_refine_ls_hydrogen_treatment constr
_refine_ls_matrix_type full
_refine_ls_number_parameters 394
_refine_ls_number_reflns 10185
_refine_ls_number_restraints 0
_refine_ls_restrained_S_all 1.044
_refine_ls_R_factor_all 0.0956
_refine_ls_R_factor_gt 0.0593
_refine_ls_shift/su_max 0.001
_refine_ls_shift/su_mean 0.000
_refine_ls_structure_factor_coef Fsqd
_refine_ls_weighting_details 'w=1/[\s^2^(Fo^2^)+(0.1000P)^2^] where P=(Fo^2^+2Fc^2^)/3'
_refine_ls_weighting_scheme calc
_refine_ls_wR_factor_gt 0.1535
_refine_ls_wR_factor_ref 0.1740
_reflns_Friedel_coverage 0.000
_reflns_number_gt 7053
_reflns_number_total 10185
_reflns_threshold_expression 'I > 2\s(I)'
_cod_data_source_file c8dt03403f2.cif
_cod_data_source_block ycg-81_a
_cod_depositor_comments
;
The following automatic conversions were performed:

'_exptl_absorpt_correction_type' value 'Multi-scan' changed to
'multi-scan' according to
/home/data/users/saulius/crontab/automatic-downloads/rss-feeds/RSC/lib/dictionaries/cif_core.dic
dictionary named 'cif_core.dic' version 2.4.2 from 2011-04-26.

Automatic conversion script
Id: cif_fix_values 4973 2017-02-22 13:04:09Z antanas 

 Adding full bibliography for 7047574--7047579.cif.
;
_cod_database_code 7047576
_shelx_shelxl_version_number 2014/7
_shelx_space_group_comment
;
The symmetry employed for this shelxl refinement is uniquely defined
by the following loop, which should always be used as a source of
symmetry information in preference to the above space-group names.
They are only intended as comments.
;
_shelx_estimated_absorpt_t_min 0.881
_shelx_estimated_absorpt_t_max 0.909

loop_
_space_group_symop_operation_xyz
'x, y, z'
'-x, y+1/2, -z+1/2'
'-x, -y, -z'
'x, -y-1/2, z-1/2'

loop_
_atom_site_label
_atom_site_type_symbol
_atom_site_fract_x
_atom_site_fract_y
_atom_site_fract_z
_atom_site_U_iso_or_equiv
_atom_site_adp_type
_atom_site_occupancy
_atom_site_site_symmetry_order
_atom_site_calc_flag
_atom_site_refinement_flags_posn
_atom_site_refinement_flags_adp
C1 C 0.5404(3) 0.42019(10) 0.84410(18) 0.0282(6) Uani 1 1 d . .
C2 C 0.6419(4) 0.42053(11) 0.94063(19) 0.0335(6) Uani 1 1 d . .
C3 C 0.7562(4) 0.37967(12) 0.9603(2) 0.0366(7) Uani 1 1 d . .
H3 H 0.8303 0.3797 1.0155 0.044 Uiso 1 1 calc R U
C4 C 0.7620(3) 0.34308(11) 0.90592(19) 0.0307(6) Uani 1 1 d . .
C5 C 0.6452(3) 0.34219(10) 0.81788(18) 0.0261(5) Uani 1 1 d . .
C6 C 0.5292(4) 0.41565(14) 1.0007(2) 0.0458(8) Uani 1 1 d . .
H6A H 0.5915 0.4173 1.0622 0.055 Uiso 1 1 calc R U
H6B H 0.4579 0.4433 0.9897 0.055 Uiso 1 1 calc R U
C7 C 0.4324(4) 0.36929(14) 0.9875(3) 0.0508(9) Uani 1 1 d . .
H7A H 0.3686 0.3675 0.9271 0.076 Uiso 1 1 calc R U
H7B H 0.3655 0.3694 1.0265 0.076 Uiso 1 1 calc R U
H7C H 0.5015 0.3416 1.0005 0.076 Uiso 1 1 calc R U
C8 C 0.7279(4) 0.46983(12) 0.9602(2) 0.0412(7) Uani 1 1 d . .
H8A H 0.6501 0.4958 0.9483 0.049 Uiso 1 1 calc R U
H8B H 0.7841 0.4712 1.0228 0.049 Uiso 1 1 calc R U
C9 C 0.8443(4) 0.47918(14) 0.9064(2) 0.0491(9) Uani 1 1 d . .
H9A H 0.9271 0.4553 0.9214 0.074 Uiso 1 1 calc R U
H9B H 0.8888 0.5112 0.9195 0.074 Uiso 1 1 calc R U
H9C H 0.7907 0.4769 0.8443 0.074 Uiso 1 1 calc R U
C10 C 0.8805(3) 0.30247(12) 0.9290(2) 0.0343(6) Uani 1 1 d . .
H10A H 0.8258 0.2715 0.9151 0.041 Uiso 1 1 calc R U
H10B H 0.9307 0.3031 0.9924 0.041 Uiso 1 1 calc R U
C11 C 1.0092(4) 0.30544(14) 0.8796(2) 0.0474(8) Uani 1 1 d . .
H11A H 0.9605 0.3061 0.8168 0.071 Uiso 1 1 calc R U
H11B H 1.0770 0.2775 0.8943 0.071 Uiso 1 1 calc R U
H11C H 1.0702 0.3346 0.8971 0.071 Uiso 1 1 calc R U
C12 C 0.4148(3) 0.50623(11) 0.65877(19) 0.0308(6) Uani 1 1 d . .
C13 C 0.5693(3) 0.48728(11) 0.6424(2) 0.0348(6) Uani 1 1 d . .
H13A H 0.5457 0.4611 0.6002 0.052 Uiso 1 1 calc R U
H13B H 0.6385 0.4757 0.6972 0.052 Uiso 1 1 calc R U
H13C H 0.6197 0.5133 0.6196 0.052 Uiso 1 1 calc R U
C14 C 0.3029(4) 0.52102(12) 0.5700(2) 0.0384(7) Uani 1 1 d . .
H14A H 0.2089 0.5349 0.5794 0.058 Uiso 1 1 calc R U
H14B H 0.2758 0.4928 0.5326 0.058 Uiso 1 1 calc R U
H14C H 0.3534 0.5447 0.5419 0.058 Uiso 1 1 calc R U
C15 C 0.4549(4) 0.55021(11) 0.7222(2) 0.0417(8) Uani 1 1 d . .
H15A H 0.4881 0.5771 0.6924 0.063 Uiso 1 1 calc R U
H15B H 0.5384 0.5415 0.7736 0.063 Uiso 1 1 calc R U
H15C H 0.3632 0.5595 0.7400 0.063 Uiso 1 1 calc R U
C16 C 0.1327(3) 0.46264(10) 0.71623(19) 0.0303(6) Uani 1 1 d . .
C17 C 0.1041(4) 0.42079(12) 0.7757(2) 0.0445(8) Uani 1 1 d . .
H17A H 0.1725 0.4248 0.8346 0.067 Uiso 1 1 calc R U
H17B H 0.1257 0.3901 0.7519 0.067 Uiso 1 1 calc R U
H17C H -0.0038 0.4215 0.7775 0.067 Uiso 1 1 calc R U
C18 C 0.0126(4) 0.45783(13) 0.6249(2) 0.0438(8) Uani 1 1 d . .
H18A H -0.0922 0.4577 0.6318 0.066 Uiso 1 1 calc R U
H18B H 0.0309 0.4279 0.5975 0.066 Uiso 1 1 calc R U
H18C H 0.0240 0.4849 0.5882 0.066 Uiso 1 1 calc R U
C19 C 0.1091(4) 0.51126(12) 0.7585(2) 0.0404(7) Uani 1 1 d . .
H19A H 0.1182 0.5375 0.7197 0.061 Uiso 1 1 calc R U
H19B H 0.1880 0.5149 0.8142 0.061 Uiso 1 1 calc R U
H19C H 0.0063 0.5119 0.7681 0.061 Uiso 1 1 calc R U
C20 C 0.6215(4) 0.29652(12) 0.5908(2) 0.0388(7) Uani 1 1 d . .
C21 C 0.7385(4) 0.25386(14) 0.6184(2) 0.0507(9) Uani 1 1 d . .
H21A H 0.8118 0.2543 0.5832 0.076 Uiso 1 1 calc R U
H21B H 0.6817 0.2235 0.6094 0.076 Uiso 1 1 calc R U
H21C H 0.7950 0.2571 0.6800 0.076 Uiso 1 1 calc R U
C22 C 0.5200(5) 0.28871(16) 0.4957(2) 0.0610(11) Uani 1 1 d . .
H22A H 0.5856 0.2899 0.4560 0.092 Uiso 1 1 calc R U
H22B H 0.4415 0.3139 0.4802 0.092 Uiso 1 1 calc R U
H22C H 0.4692 0.2574 0.4911 0.092 Uiso 1 1 calc R U
C23 C 0.7148(5) 0.34424(14) 0.5962(3) 0.0553(10) Uani 1 1 d . .
H23A H 0.7707 0.3507 0.6569 0.083 Uiso 1 1 calc R U
H23B H 0.6433 0.3706 0.5735 0.083 Uiso 1 1 calc R U
H23C H 0.7887 0.3412 0.5617 0.083 Uiso 1 1 calc R U
C24 C 0.3703(4) 0.25412(11) 0.6801(2) 0.0354(7) Uani 1 1 d . .
C25 C 0.4626(4) 0.20769(12) 0.7136(3) 0.0486(9) Uani 1 1 d . .
H25A H 0.3934 0.1838 0.7275 0.073 Uiso 1 1 calc R U
H25B H 0.5463 0.2149 0.7658 0.073 Uiso 1 1 calc R U
H25C H 0.5064 0.1950 0.6684 0.073 Uiso 1 1 calc R U
C26 C 0.2457(5) 0.24410(14) 0.5930(3) 0.0623(11) Uani 1 1 d . .
H26A H 0.2948 0.2299 0.5514 0.093 Uiso 1 1 calc R U
H26B H 0.1954 0.2742 0.5694 0.093 Uiso 1 1 calc R U
H26C H 0.1684 0.2219 0.6034 0.093 Uiso 1 1 calc R U
C27 C 0.2904(5) 0.27104(13) 0.7508(3) 0.0550(10) Uani 1 1 d . .
H27A H 0.2317 0.3004 0.7310 0.083 Uiso 1 1 calc R U
H27B H 0.3695 0.2773 0.8055 0.083 Uiso 1 1 calc R U
H27C H 0.2203 0.2460 0.7598 0.083 Uiso 1 1 calc R U
C28 C 0.2641(4) 0.38790(10) 0.48461(19) 0.0307(6) Uani 1 1 d . .
C29 C 0.1308(4) 0.37525(10) 0.4017(2) 0.0317(6) Uani 1 1 d . .
C30 C 0.1640(4) 0.37820(12) 0.3207(2) 0.0433(8) Uani 1 1 d . .
H30 H 0.2634 0.3882 0.3182 0.052 Uiso 1 1 calc R U
C31 C 0.0493(5) 0.36626(14) 0.2431(2) 0.0567(10) Uani 1 1 d . .
H31 H 0.0735 0.3676 0.1891 0.068 Uiso 1 1 calc R U
C32 C -0.0977(6) 0.35268(13) 0.2453(3) 0.0627(12) Uani 1 1 d . .
H32 H -0.1736 0.3446 0.1930 0.075 Uiso 1 1 calc R U
C33 C -0.1342(5) 0.35088(17) 0.3255(3) 0.0711(13) Uani 1 1 d . .
H33 H -0.2350 0.3419 0.3273 0.085 Uiso 1 1 calc R U
C34 C -0.0202(4) 0.36248(15) 0.4033(3) 0.0547(10) Uani 1 1 d . .
H34 H -0.0453 0.3617 0.4571 0.066 Uiso 1 1 calc R U
N1 N 0.5445(3) 0.38148(8) 0.78868(15) 0.0259(5) Uani 1 1 d . .
N2 N 0.4461(3) 0.45691(9) 0.81837(15) 0.0305(5) Uani 1 1 d . .
N3 N 0.6412(3) 0.30360(8) 0.76868(16) 0.0286(5) Uani 1 1 d . .
N4 N 0.2487(3) 0.37470(9) 0.56197(16) 0.0316(5) Uani 1 1 d . .
H4 H 0.1592 0.3622 0.5620 0.038 Uiso 1 1 calc R U
Ni1 Ni 0.39982(4) 0.37978(2) 0.67342(2) 0.02377(11) Uani 1 1 d . .
O1 O 0.3829(3) 0.40862(9) 0.47432(15) 0.0465(6) Uani 1 1 d . .
P1 P 0.33857(8) 0.45363(3) 0.71031(5) 0.02556(16) Uani 1 1 d . .
P2 P 0.50150(8) 0.30655(3) 0.67043(5) 0.02734(16) Uani 1 1 d . .

loop_
_atom_site_aniso_label
_atom_site_aniso_U_11
_atom_site_aniso_U_22
_atom_site_aniso_U_33
_atom_site_aniso_U_23
_atom_site_aniso_U_13
_atom_site_aniso_U_12
C1 0.0247(13) 0.0372(15) 0.0216(13) -0.0014(11) 0.0044(11) 0.0007(11)
C2 0.0339(15) 0.0440(17) 0.0207(13) -0.0033(12) 0.0046(12) 0.0061(13)
C3 0.0267(14) 0.0568(19) 0.0214(14) 0.0034(13) -0.0013(11) 0.0058(13)
C4 0.0267(14) 0.0394(15) 0.0237(14) 0.0041(12) 0.0031(11) 0.0015(12)
C5 0.0176(12) 0.0376(15) 0.0227(13) 0.0052(11) 0.0050(10) 0.0023(10)
C6 0.049(2) 0.064(2) 0.0254(16) 0.0030(14) 0.0124(15) 0.0109(17)
C7 0.0421(19) 0.063(2) 0.050(2) 0.0235(18) 0.0186(17) 0.0053(16)
C8 0.0419(18) 0.0502(19) 0.0267(16) -0.0071(14) 0.0014(14) 0.0012(14)
C9 0.0404(19) 0.064(2) 0.0381(19) -0.0037(16) 0.0022(15) -0.0122(16)
C10 0.0246(14) 0.0471(17) 0.0285(15) 0.0104(13) 0.0030(12) 0.0056(12)
C11 0.0297(16) 0.070(2) 0.0412(19) 0.0110(17) 0.0084(15) 0.0107(16)
C12 0.0297(14) 0.0343(15) 0.0289(15) -0.0010(11) 0.0088(12) 0.0001(11)
C13 0.0280(15) 0.0434(16) 0.0349(17) -0.0025(13) 0.0117(13) -0.0022(12)
C14 0.0427(18) 0.0387(16) 0.0334(17) 0.0104(13) 0.0098(14) 0.0042(13)
C15 0.0463(19) 0.0344(16) 0.047(2) -0.0071(14) 0.0171(17) -0.0062(14)
C16 0.0253(14) 0.0380(15) 0.0291(15) 0.0047(12) 0.0097(12) 0.0080(11)
C17 0.0350(17) 0.0466(19) 0.059(2) 0.0172(16) 0.0241(17) 0.0110(14)
C18 0.0245(15) 0.063(2) 0.0420(19) -0.0026(16) 0.0053(14) 0.0077(14)
C19 0.0371(17) 0.0452(18) 0.0422(19) 0.0026(14) 0.0166(15) 0.0121(14)
C20 0.0427(18) 0.0442(17) 0.0327(16) 0.0028(13) 0.0159(14) 0.0133(14)
C21 0.050(2) 0.062(2) 0.043(2) 0.0023(17) 0.0171(17) 0.0232(17)
C22 0.081(3) 0.070(3) 0.0326(19) -0.0032(17) 0.0152(19) 0.031(2)
C23 0.057(2) 0.059(2) 0.064(3) 0.0102(19) 0.039(2) 0.0045(18)
C24 0.0281(15) 0.0367(16) 0.0367(17) -0.0013(13) 0.0013(13) -0.0011(12)
C25 0.045(2) 0.0354(17) 0.060(2) 0.0032(16) 0.0052(18) 0.0007(14)
C26 0.051(2) 0.050(2) 0.065(3) 0.0024(19) -0.019(2) -0.0062(17)
C27 0.054(2) 0.048(2) 0.073(3) -0.0042(19) 0.034(2) -0.0089(17)
C28 0.0324(15) 0.0317(14) 0.0229(13) 0.0015(11) -0.0009(12) -0.0004(11)
C29 0.0353(15) 0.0263(13) 0.0251(14) 0.0002(11) -0.0056(12) 0.0037(11)
C30 0.0426(18) 0.0489(19) 0.0357(18) -0.0055(14) 0.0062(15) 0.0088(15)
C31 0.075(3) 0.058(2) 0.0286(18) -0.0094(16) 0.0012(18) 0.019(2)
C32 0.079(3) 0.042(2) 0.042(2) -0.0063(16) -0.025(2) -0.0110(19)
C33 0.057(3) 0.080(3) 0.056(3) 0.017(2) -0.019(2) -0.033(2)
C34 0.047(2) 0.069(2) 0.039(2) 0.0136(18) -0.0031(16) -0.0187(18)
N1 0.0217(11) 0.0356(12) 0.0190(10) 0.0015(9) 0.0034(9) 0.0056(9)
N2 0.0308(12) 0.0378(13) 0.0215(11) -0.0057(10) 0.0051(10) 0.0057(10)
N3 0.0225(11) 0.0324(12) 0.0275(12) 0.0013(10) 0.0014(10) 0.0028(9)
N4 0.0264(12) 0.0423(14) 0.0234(12) -0.0016(10) 0.0024(10) 0.0037(10)
Ni1 0.01928(17) 0.03213(19) 0.01776(17) 0.00066(13) 0.00152(12) 0.00348(13)
O1 0.0417(13) 0.0616(15) 0.0308(12) 0.0028(11) 0.0011(10) -0.0185(11)
P1 0.0223(3) 0.0325(4) 0.0206(3) 0.0000(3) 0.0040(3) 0.0044(3)
P2 0.0241(3) 0.0317(4) 0.0236(3) -0.0002(3) 0.0023(3) 0.0046(3)

loop_
_atom_type_symbol
_atom_type_description
_atom_type_scat_dispersion_real
_atom_type_scat_dispersion_imag
_atom_type_scat_source
C C 0.0033 0.0016 'International Tables Vol C Tables 4.2.6.8 and 6.1.1.4'
H H 0.0000 0.0000 'International Tables Vol C Tables 4.2.6.8 and 6.1.1.4'
N N 0.0061 0.0033 'International Tables Vol C Tables 4.2.6.8 and 6.1.1.4'
Ni Ni 0.3393 1.1124 'International Tables Vol C Tables 4.2.6.8 and 6.1.1.4'
O O 0.0106 0.0060 'International Tables Vol C Tables 4.2.6.8 and 6.1.1.4'
P P 0.1023 0.0942 'International Tables Vol C Tables 4.2.6.8 and 6.1.1.4'

loop_
_geom_angle_atom_site_label_1
_geom_angle_atom_site_label_2
_geom_angle_atom_site_label_3
_geom_angle
N2 C1 N1 121.8(3)
N2 C1 C2 116.9(2)
N1 C1 C2 121.2(2)
C3 C2 C1 112.3(2)
C3 C2 C8 110.6(3)
C1 C2 C8 108.9(2)
C3 C2 C6 108.8(3)
C1 C2 C6 107.5(3)
C8 C2 C6 108.5(3)
C4 C3 C2 125.6(3)
C4 C3 H3 117.2
C2 C3 H3 117.2
C3 C4 C5 118.2(3)
C3 C4 C10 123.6(3)
C5 C4 C10 118.2(3)
N3 C5 N1 121.5(3)
N3 C5 C4 117.7(2)
N1 C5 C4 120.8(2)
C7 C6 C2 115.0(3)
C7 C6 H6A 108.5
C2 C6 H6A 108.5
C7 C6 H6B 108.5
C2 C6 H6B 108.5
H6A C6 H6B 107.5
C6 C7 H7A 109.5
C6 C7 H7B 109.5
H7A C7 H7B 109.5
C6 C7 H7C 109.5
H7A C7 H7C 109.5
H7B C7 H7C 109.5
C9 C8 C2 114.1(3)
C9 C8 H8A 108.7
C2 C8 H8A 108.7
C9 C8 H8B 108.7
C2 C8 H8B 108.7
H8A C8 H8B 107.6
C8 C9 H9A 109.5
C8 C9 H9B 109.5
H9A C9 H9B 109.5
C8 C9 H9C 109.5
H9A C9 H9C 109.5
H9B C9 H9C 109.5
C4 C10 C11 113.6(3)
C4 C10 H10A 108.8
C11 C10 H10A 108.8
C4 C10 H10B 108.8
C11 C10 H10B 108.8
H10A C10 H10B 107.7
C10 C11 H11A 109.5
C10 C11 H11B 109.5
H11A C11 H11B 109.5
C10 C11 H11C 109.5
H11A C11 H11C 109.5
H11B C11 H11C 109.5
C14 C12 C15 111.0(3)
C14 C12 C13 108.4(2)
C15 C12 C13 108.4(2)
C14 C12 P1 112.4(2)
C15 C12 P1 111.7(2)
C13 C12 P1 104.65(19)
C12 C13 H13A 109.5
C12 C13 H13B 109.5
H13A C13 H13B 109.5
C12 C13 H13C 109.5
H13A C13 H13C 109.5
H13B C13 H13C 109.5
C12 C14 H14A 109.5
C12 C14 H14B 109.5
H14A C14 H14B 109.5
C12 C14 H14C 109.5
H14A C14 H14C 109.5
H14B C14 H14C 109.5
C12 C15 H15A 109.5
C12 C15 H15B 109.5
H15A C15 H15B 109.5
C12 C15 H15C 109.5
H15A C15 H15C 109.5
H15B C15 H15C 109.5
C19 C16 C18 109.8(2)
C19 C16 C17 108.7(2)
C18 C16 C17 108.3(3)
C19 C16 P1 112.9(2)
C18 C16 P1 111.94(19)
C17 C16 P1 104.89(19)
C16 C17 H17A 109.5
C16 C17 H17B 109.5
H17A C17 H17B 109.5
C16 C17 H17C 109.5
H17A C17 H17C 109.5
H17B C17 H17C 109.5
C16 C18 H18A 109.5
C16 C18 H18B 109.5
H18A C18 H18B 109.5
C16 C18 H18C 109.5
H18A C18 H18C 109.5
H18B C18 H18C 109.5
C16 C19 H19A 109.5
C16 C19 H19B 109.5
H19A C19 H19B 109.5
C16 C19 H19C 109.5
H19A C19 H19C 109.5
H19B C19 H19C 109.5
C22 C20 C23 109.5(3)
C22 C20 C21 109.5(3)
C23 C20 C21 108.9(3)
C22 C20 P2 112.7(2)
C23 C20 P2 103.4(2)
C21 C20 P2 112.6(2)
C20 C21 H21A 109.5
C20 C21 H21B 109.5
H21A C21 H21B 109.5
C20 C21 H21C 109.5
H21A C21 H21C 109.5
H21B C21 H21C 109.5
C20 C22 H22A 109.5
C20 C22 H22B 109.5
H22A C22 H22B 109.5
C20 C22 H22C 109.5
H22A C22 H22C 109.5
H22B C22 H22C 109.5
C20 C23 H23A 109.5
C20 C23 H23B 109.5
H23A C23 H23B 109.5
C20 C23 H23C 109.5
H23A C23 H23C 109.5
H23B C23 H23C 109.5
C26 C24 C25 110.1(3)
C26 C24 C27 109.8(3)
C25 C24 C27 108.1(3)
C26 C24 P2 112.0(2)
C25 C24 P2 112.6(2)
C27 C24 P2 104.0(2)
C24 C25 H25A 109.5
C24 C25 H25B 109.5
H25A C25 H25B 109.5
C24 C25 H25C 109.5
H25A C25 H25C 109.5
H25B C25 H25C 109.5
C24 C26 H26A 109.5
C24 C26 H26B 109.5
H26A C26 H26B 109.5
C24 C26 H26C 109.5
H26A C26 H26C 109.5
H26B C26 H26C 109.5
C24 C27 H27A 109.5
C24 C27 H27B 109.5
H27A C27 H27B 109.5
C24 C27 H27C 109.5
H27A C27 H27C 109.5
H27B C27 H27C 109.5
O1 C28 N4 123.7(3)
O1 C28 C29 118.1(3)
N4 C28 C29 118.2(3)
C30 C29 C34 118.8(3)
C30 C29 C28 117.3(3)
C34 C29 C28 123.9(3)
C29 C30 C31 120.2(4)
C29 C30 H30 119.9
C31 C30 H30 119.9
C32 C31 C30 120.8(4)
C32 C31 H31 119.6
C30 C31 H31 119.6
C31 C32 C33 119.7(4)
C31 C32 H32 120.1
C33 C32 H32 120.1
C32 C33 C34 119.9(4)
C32 C33 H33 120.1
C34 C33 H33 120.1
C29 C34 C33 120.6(4)
C29 C34 H34 119.7
C33 C34 H34 119.7
C1 N1 C5 120.9(2)
C1 N1 Ni1 119.35(18)
C5 N1 Ni1 119.58(18)
C1 N2 P1 113.72(19)
C5 N3 P2 113.28(19)
C28 N4 Ni1 127.6(2)
C28 N4 H4 116.2
Ni1 N4 H4 116.2
N4 Ni1 N1 176.04(10)
N4 Ni1 P2 95.77(8)
N1 Ni1 P2 82.67(7)
N4 Ni1 P1 98.55(7)
N1 Ni1 P1 82.96(7)
P2 Ni1 P1 165.62(3)
N2 P1 C16 103.09(13)
N2 P1 C12 102.84(13)
C16 P1 C12 113.14(13)
N2 P1 Ni1 101.53(8)
C16 P1 Ni1 116.54(10)
C12 P1 Ni1 116.71(9)
N3 P2 C20 101.39(14)
N3 P2 C24 101.57(13)
C20 P2 C24 114.68(15)
N3 P2 Ni1 102.88(8)
C20 P2 Ni1 117.25(10)
C24 P2 Ni1 115.55(10)

loop_
_geom_bond_atom_site_label_1
_geom_bond_atom_site_label_2
_geom_bond_distance
C1 N2 1.296(4)
C1 N1 1.378(3)
C1 C2 1.531(4)
C2 C3 1.480(4)
C2 C8 1.537(4)
C2 C6 1.552(4)
C3 C4 1.326(4)
C3 H3 0.9300
C4 C5 1.477(4)
C4 C10 1.501(4)
C5 N3 1.303(4)
C5 N1 1.390(3)
C6 C7 1.512(5)
C6 H6A 0.9700
C6 H6B 0.9700
C7 H7A 0.9600
C7 H7B 0.9600
C7 H7C 0.9600
C8 C9 1.521(5)
C8 H8A 0.9700
C8 H8B 0.9700
C9 H9A 0.9600
C9 H9B 0.9600
C9 H9C 0.9600
C10 C11 1.542(4)
C10 H10A 0.9700
C10 H10B 0.9700
C11 H11A 0.9600
C11 H11B 0.9600
C11 H11C 0.9600
C12 C14 1.522(4)
C12 C15 1.540(4)
C12 C13 1.544(4)
C12 P1 1.866(3)
C13 H13A 0.9600
C13 H13B 0.9600
C13 H13C 0.9600
C14 H14A 0.9600
C14 H14B 0.9600
C14 H14C 0.9600
C15 H15A 0.9600
C15 H15B 0.9600
C15 H15C 0.9600
C16 C19 1.527(4)
C16 C18 1.534(4)
C16 C17 1.542(4)
C16 P1 1.860(3)
C17 H17A 0.9600
C17 H17B 0.9600
C17 H17C 0.9600
C18 H18A 0.9600
C18 H18B 0.9600
C18 H18C 0.9600
C19 H19A 0.9600
C19 H19B 0.9600
C19 H19C 0.9600
C20 C22 1.528(5)
C20 C23 1.534(5)
C20 C21 1.539(4)
C20 P2 1.867(3)
C21 H21A 0.9600
C21 H21B 0.9600
C21 H21C 0.9600
C22 H22A 0.9600
C22 H22B 0.9600
C22 H22C 0.9600
C23 H23A 0.9600
C23 H23B 0.9600
C23 H23C 0.9600
C24 C26 1.522(5)
C24 C25 1.523(4)
C24 C27 1.540(5)
C24 P2 1.877(3)
C25 H25A 0.9600
C25 H25B 0.9600
C25 H25C 0.9600
C26 H26A 0.9600
C26 H26B 0.9600
C26 H26C 0.9600
C27 H27A 0.9600
C27 H27B 0.9600
C27 H27C 0.9600
C28 O1 1.241(4)
C28 N4 1.309(4)
C28 C29 1.533(4)
C29 C30 1.381(4)
C29 C34 1.384(5)
C30 C31 1.389(5)
C30 H30 0.9300
C31 C32 1.359(6)
C31 H31 0.9300
C32 C33 1.383(6)
C32 H32 0.9300
C33 C34 1.386(5)
C33 H33 0.9300
C34 H34 0.9300
N1 Ni1 1.903(2)
N2 P1 1.700(2)
N3 P2 1.688(2)
N4 Ni1 1.888(2)
N4 H4 0.8600
Ni1 P2 2.2029(10)
Ni1 P1 2.2113(10)
